data_7720781
loop_
_publ_author_name
'Shin, Jiehye'
'Wade, Casey R.'

_publ_section_title
;
 In or out? Adaptive metal binding by a diphosphine-based Zr metal-organic
 cage.
;
_journal_issue 16
_journal_name_full 'Dalton transactions (Cambridge, England : 2003)'
_journal_page_first 6407
_journal_page_last 6414
_journal_paper_doi 10.1039/d6dt00536e
_journal_volume 55
_journal_year 2026
_chemical_formula_moiety 'C120 H108 Cl6 N6 O20 P6 Pt3 Zr6, 2(Cl), 2(C5 H11 N O), 7[C5H11NO]'
_chemical_formula_sum 'C130 H130 Cl8 N8 O22 P6 Pt3 Zr6'
_chemical_formula_weight 3758.42
_chemical_name_common Zr-P2N2-PtCl2
_space_group_crystal_system orthorhombic
_space_group_IT_number 62
_space_group_name_Hall '-P 2ac 2n'
_space_group_name_H-M_alt 'P n m a'
_atom_sites_solution_hydrogens geom
_atom_sites_solution_primary dual
_audit_creation_date 2025-12-19
_audit_creation_method
;
Olex2 1.5
(compiled 2025.07.13 svn.rb7424aed for OlexSys, GUI svn.r7314)
;
_audit_update_record
;
2026-03-27 deposited with the CCDC.	2026-03-31 downloaded from the CCDC.
;
_cell_angle_alpha 90
_cell_angle_beta 90
_cell_angle_gamma 90
_cell_formula_units_Z 4
_cell_length_a 48.134(3)
_cell_length_b 23.0579(18)
_cell_length_c 17.7804(14)
_cell_measurement_reflns_used 9979
_cell_measurement_temperature 240
_cell_measurement_theta_max 25.28
_cell_measurement_theta_min 2.41
_cell_volume 19734(3)
_computing_cell_refinement 'SAINT v8.40B (Bruker, 2021)'
_computing_data_collection 'APEX5 v2023.9-RC115 (Bruker, 2023)'
_computing_data_reduction 'SAINT v8.40B (Bruker, 2021)'
_computing_molecular_graphics 'Olex2 1.5 (Dolomanov et al., 2009)'
_computing_publication_material 'Olex2 1.5 (Dolomanov et al., 2009)'
_computing_structure_refinement 'SHELXL 2018/3 (Sheldrick, 2015)'
_computing_structure_solution 'ShelXT (Sheldrick, 2015)'
_diffrn_ambient_temperature 240
_diffrn_detector 'Bruker Photon III area detector'
_diffrn_detector_area_resol_mean 10.5
_diffrn_detector_type 'CMOS area detector'
_diffrn_measured_fraction_theta_full 0.993
_diffrn_measured_fraction_theta_max 0.993
_diffrn_measurement_device 'Kappa Four-Circle Diffractometer'
_diffrn_measurement_device_type 'Bruker D8 Venture'
_diffrn_measurement_method '\f and \w scans'
_diffrn_radiation_monochromator 'Double Bounce Multilayer Mirrors'
_diffrn_radiation_probe x-ray
_diffrn_radiation_type MoK\a
_diffrn_radiation_wavelength 0.71073
_diffrn_radiation_xray_symbol K-L~3~
_diffrn_reflns_av_R_equivalents 0.0604
_diffrn_reflns_av_unetI/netI 0.0204
_diffrn_reflns_Laue_measured_fraction_full 0.993
_diffrn_reflns_Laue_measured_fraction_max 0.993
_diffrn_reflns_limit_h_max 56
_diffrn_reflns_limit_h_min -56
_diffrn_reflns_limit_k_max 27
_diffrn_reflns_limit_k_min -27
_diffrn_reflns_limit_l_max 21
_diffrn_reflns_limit_l_min -20
_diffrn_reflns_number 548029
_diffrn_reflns_point_group_measured_fraction_full 0.993
_diffrn_reflns_point_group_measured_fraction_max 0.993
_diffrn_reflns_theta_full 24.878
_diffrn_reflns_theta_max 24.878
_diffrn_reflns_theta_min 1.909
_diffrn_source 'Micro Focus Rotating Anode'
_diffrn_source_current 50.0
_diffrn_source_power 2.5
_diffrn_source_type 'Bruker TXS'
_diffrn_source_voltage 50.0
_diffrn_standards_number 0
_exptl_absorpt_coefficient_mu 2.626
_exptl_absorpt_correction_T_max 0.0265
_exptl_absorpt_correction_T_min 0.0079
_exptl_absorpt_correction_type multi-scan
_exptl_absorpt_process_details
;
SADABS-2016/2 (Bruker,2016/2) was used for absorption correction.
wR2(int) was 0.1210 before and 0.0809 after correction.
The Ratio of minimum to maximum transmission is 0.2981.
The \l/2 correction factor is Not present.
;
_exptl_crystal_colour 'clear colorless'
_exptl_crystal_colour_lustre clear
_exptl_crystal_colour_primary colorless
_exptl_crystal_density_diffrn 1.265
_exptl_crystal_description block
_exptl_crystal_F_000 7368
_exptl_crystal_recrystallization_method 'Solvothermal synthesis'
_exptl_crystal_size_max 0.28
_exptl_crystal_size_mid 0.19
_exptl_crystal_size_min 0.13
_refine_diff_density_max 3.969
_refine_diff_density_min -1.919
_refine_diff_density_rms 0.207
_refine_ls_extinction_method none
_refine_ls_goodness_of_fit_ref 1.103
_refine_ls_hydrogen_treatment constr
_refine_ls_matrix_type full
_refine_ls_number_parameters 774
_refine_ls_number_reflns 17490
_refine_ls_number_restraints 942
_refine_ls_restrained_S_all 1.079
_refine_ls_R_factor_all 0.1334
_refine_ls_R_factor_gt 0.1032
_refine_ls_shift/su_max 0.002
_refine_ls_shift/su_mean 0.000
_refine_ls_structure_factor_coef Fsqd
_refine_ls_weighting_details 'w=1/[\s^2^(Fo^2^)+(0.0371P)^2^+613.1752P] where P=(Fo^2^+2Fc^2^)/3'
_refine_ls_weighting_scheme calc
_refine_ls_wR_factor_gt 0.2170
_refine_ls_wR_factor_ref 0.2408
_reflns_Friedel_coverage 0.000
_reflns_number_gt 13509
_reflns_number_total 17490
_reflns_threshold_expression 'I > 2\s(I)'
_cod_data_source_file d6dt00536e2.cif
_cod_data_source_block Zr-P2N2-PtCl2
_cod_depositor_comments
;
The following automatic conversions were performed:

data item '_diffrn_radiation_probe' value 'X-ray' was changed to
'x-ray' in accordance with the
/home/data/users/saulius/crontab/automatic-downloads/rss-feeds/RSC/lib/dictionaries/cif_core.dic
dictionary named 'cif_core.dic' version 2.4.2 last updated on
2011-04-26.

Automatic conversion script
Id: cif_fix_values 8170 2020-07-09 18:12:32Z antanas 

 Adding full bibliography for 7720780--7720784.cif.
;
_cod_original_sg_symbol_H-M Pnma
_cod_database_code 7720781
_shelx_shelxl_version_number 2018/3
_shelx_space_group_comment
;
The symmetry employed for this shelxl refinement is uniquely defined
by the following loop, which should always be used as a source of
symmetry information in preference to the above space-group names.
They are only intended as comments.
;
_shelx_estimated_absorpt_t_max 0.726
_shelx_estimated_absorpt_t_min 0.527
_olex2_refinement_description
;
1. Fixed Uiso
 At 1.2 times of:
  All C(H) groups, All C(H,H) groups
 At 1.5 times of:
  All C(H,H,H) groups
2. Restrained distances
 C1-C1_$1 = C1-C2 = C2_$1-C3 = C2-C3 = C1-C2
 1.42 with sigma of 0.02
3. Rigid body (RIGU) restrains
 All non-hydrogen atoms
 with sigma for 1-2 distances of 0.004 and sigma for 1-3 distances of 0.004
4.a Ternary CH refined with riding coordinates:
 C3(H3), C41(H41), C39(H39), C40(H40), C2(H2), C1(H1)
4.b Secondary CH2 refined with riding coordinates:
 C30(H30A,H30B), C17(H17A,H17B), C59(H59A,H59B), C31(H31A,H31B), C16(H16A,
 H16B), C52(H52A,H52B), C67(H67A,H67B), C68(H68A,H68B)
4.c Aromatic/amide H refined with riding coordinates:
 C33(H33), C34(H34), C36(H36), C37(H37), C11(H11), C12(H12), C14(H14),
 C15(H15), C61(H61), C54(H54), C58(H58), C57(H57), C56(H56), C55(H55), C21(H21),
  C22(H22), C23(H23), C19(H19), C20(H20), C42(H42), C43(H43), C44(H44),
 C45(H45), C46(H46), C6(H6), C5(H5), C4(H4), C8(H8), C7(H7), C50(H50), C62(H62),
  C49(H49), C27(H27), C28(H28), C29(H29), C25(H25), C26(H26), C65(H65)
4.d Fitted pentagon refined as free rotating group:
 C42(C43,C44,C45,C46), C6(C5,C4,C8,C7)
4.e Fitted hexagon refined as free rotating group:
 C32(C33,C34,C35,C36,C37), C10(C11,C12,C13,C14,C15), C54(C53,C58,C57,C56,C55),
 C21(C22,C23,C18,C19,C20), C27(C28,C29,C24,C25,C26)
4.f Idealised Me refined as rotating group:
 C69(H69A,H69B,H69C), C66(H66A,H66B,H66C)
;
_smtbx_masks_special_details
;
A solvent mask was calculated and 1596 electrons were found in a volume of 7878\%A^3^ in 1 void per unit cell. 
This is consistent with the presence of 
28[C5H11NO], which account for 1568 electrons 
per unit cell.
;
_smtbx_masks_void_probe_radius 1.2
_smtbx_masks_void_truncation_radius 1.2
_olex2_submission_special_instructions 'No special instructions were received'

loop_
_space_group_symop_operation_xyz
'x, y, z'
'-x+1/2, -y, z+1/2'
'-x, y+1/2, -z'
'x+1/2, -y+1/2, -z+1/2'
'-x, -y, -z'
'x-1/2, y, -z-1/2'
'x, -y-1/2, z'
'-x-1/2, y-1/2, z-1/2'

loop_
_atom_site_label
_atom_site_type_symbol
_atom_site_fract_x
_atom_site_fract_y
_atom_site_fract_z
_atom_site_U_iso_or_equiv
_atom_site_adp_type
_atom_site_occupancy
_atom_site_site_symmetry_order
_atom_site_calc_flag
_atom_site_refinement_flags_posn
_atom_site_refinement_flags_adp
_atom_site_refinement_flags_occupancy
_atom_site_disorder_assembly
_atom_site_disorder_group
Pt2 Pt 0.78888(2) 0.52414(3) 0.18852(4) 0.05583(18) Uani 1 1 d . . . . .
Pt1 Pt 0.85021(2) 0.250000 0.73839(6) 0.0630(3) Uani 1 2 d S T P . .
Zr3 Zr 1.00591(4) 0.250000 0.25643(12) 0.0506(5) Uani 1 2 d S T P . .
Zr2 Zr 0.63867(4) 0.250000 0.22808(11) 0.0506(5) Uani 1 2 d S T P . .
Zr4 Zr 1.00319(3) 0.17765(6) 0.41969(8) 0.0530(4) Uani 1 1 d . . . . .
Zr1 Zr 0.63787(3) 0.32242(7) 0.39109(9) 0.0577(4) Uani 1 1 d . . . . .
P1 P 0.82565(7) 0.31671(16) 0.67414(19) 0.0432(8) Uani 1 1 d . . . . .
P08 P 0.81496(7) 0.45841(17) 0.1290(2) 0.0502(9) Uani 1 1 d . . . . .
P09 P 0.81428(8) 0.50165(19) 0.2884(2) 0.0554(9) Uani 1 1 d . . . . .
Cl3 Cl 0.76369(8) 0.5940(2) 0.2555(2) 0.0693(11) Uani 1 1 d . . . . .
Cl1 Cl 0.92670(9) 0.5981(2) 0.7237(3) 0.0846(14) Uani 1 1 d . . . . .
Cl4 Cl 0.76260(9) 0.5473(2) 0.0814(3) 0.0775(12) Uani 1 1 d . . . . .
Cl2 Cl 0.87170(12) 0.3198(2) 0.8146(3) 0.0998(17) Uani 1 1 d . . . . .
O9 O 0.9878(2) 0.250000 0.3602(7) 0.047(3) Uani 1 2 d S T P . .
O10 O 1.02683(17) 0.1837(4) 0.3193(5) 0.051(2) Uani 1 1 d . . . . .
O8 O 0.97271(19) 0.3152(4) 0.2392(6) 0.061(2) Uani 1 1 d . . . . .
O6 O 0.6711(2) 0.2988(5) 0.4679(6) 0.066(3) Uani 1 1 d . . . . .
O2 O 0.6156(3) 0.250000 0.4393(8) 0.058(3) Uani 1 2 d S T P . .
C30 C 0.8523(3) 0.5131(8) 0.2675(10) 0.070(4) Uani 1 1 d . . . . .
H30A H 0.855081 0.552381 0.247897 0.084 Uiso 1 1 calc R U . . .
H30B H 0.863022 0.509349 0.314058 0.084 Uiso 1 1 calc R U . . .
N1 N 0.7781(3) 0.250000 0.6705(11) 0.062(4) Uani 1 2 d S T P . .
C32 C 0.88630(16) 0.4386(5) 0.2294(6) 0.053(3) Uani 1 1 d G . . . .
C33 C 0.8936(2) 0.4301(6) 0.3042(5) 0.104(8) Uani 1 1 d G . . . .
H33 H 0.882272 0.444640 0.342815 0.125 Uiso 1 1 calc R U . . .
C34 C 0.9178(2) 0.4001(7) 0.3219(5) 0.110(8) Uani 1 1 d G . . . .
H34 H 0.922789 0.394297 0.372455 0.132 Uiso 1 1 calc R U . . .
C35 C 0.93464(18) 0.3786(5) 0.2648(6) 0.064(4) Uani 1 1 d G . . . .
C36 C 0.9273(2) 0.3871(6) 0.1900(5) 0.089(6) Uani 1 1 d G . . . .
H36 H 0.938667 0.372585 0.151375 0.107 Uiso 1 1 calc R U . . .
C37 C 0.9031(2) 0.4172(6) 0.1723(4) 0.093(6) Uani 1 1 d G . . . .
H37 H 0.898149 0.422928 0.121734 0.112 Uiso 1 1 calc R U . . .
C10 C 0.71316(14) 0.3623(5) 0.2605(6) 0.058(3) Uani 1 1 d G . . . .
C11 C 0.72597(18) 0.3981(5) 0.3131(5) 0.075(4) Uani 1 1 d G . . . .
H11 H 0.715538 0.414234 0.352541 0.090 Uiso 1 1 calc R U . . .
C12 C 0.75420(19) 0.4100(4) 0.3072(5) 0.065(4) Uani 1 1 d G . . . .
H12 H 0.762858 0.434135 0.342746 0.078 Uiso 1 1 calc R U . . .
C13 C 0.76962(14) 0.3861(5) 0.2488(6) 0.061(3) Uani 1 1 d G . . . .
C14 C 0.75682(18) 0.3503(5) 0.1963(5) 0.072(4) Uani 1 1 d G . . . .
H14 H 0.767250 0.334205 0.156785 0.087 Uiso 1 1 calc R U . . .
C15 C 0.72859(19) 0.3385(4) 0.2021(5) 0.065(4) Uani 1 1 d G . . . .
H15 H 0.719930 0.314303 0.166579 0.078 Uiso 1 1 calc R U . . .
O7 O 0.97115(19) 0.3619(5) 0.3487(6) 0.062(3) Uani 1 1 d . . . . .
C9 C 0.6834(3) 0.3441(7) 0.2685(9) 0.061(3) Uani 1 1 d . . . . .
N2 N 0.8393(4) 0.250000 0.5477(12) 0.070(5) Uani 1 2 d S T P . .
N4 N 0.8624(2) 0.4708(6) 0.2123(6) 0.055(3) Uani 1 1 d . . . . .
C61 C 0.7444(3) 0.3005(7) 0.5943(10) 0.070(4) Uani 1 1 d . . . . .
H61 H 0.752590 0.335474 0.609874 0.084 Uiso 1 1 calc R U . . .
C63 C 0.7089(4) 0.250000 0.5265(12) 0.058(5) Uani 1 2 d S T P . .
C54 C 0.80929(15) 0.4318(5) 0.6832(6) 0.071(4) Uani 1 1 d G . . . .
H54 H 0.791056 0.417560 0.679103 0.086 Uiso 1 1 calc R U . . .
C53 C 0.83163(18) 0.3936(3) 0.6825(6) 0.050(3) Uani 1 1 d G . . . .
C58 C 0.85859(16) 0.4147(4) 0.6886(6) 0.071(4) Uani 1 1 d G . . . .
H58 H 0.873695 0.388851 0.688106 0.086 Uiso 1 1 calc R U . . .
C57 C 0.86321(18) 0.4740(4) 0.6954(6) 0.057(3) Uani 1 1 d G . . . .
H57 H 0.881446 0.488205 0.699557 0.069 Uiso 1 1 calc R U . . .
C56 C 0.8409(2) 0.5122(3) 0.6962(7) 0.086(5) Uani 1 1 d G . . . .
H56 H 0.844002 0.552238 0.700781 0.103 Uiso 1 1 calc R U . . .
C55 C 0.8139(2) 0.4911(4) 0.6901(7) 0.090(6) Uani 1 1 d G . . . .
H55 H 0.798807 0.516916 0.690553 0.108 Uiso 1 1 calc R U . . .
C17 C 0.8124(3) 0.4240(8) 0.3083(10) 0.074(4) Uani 1 1 d . . . . .
H17A H 0.831258 0.409411 0.316724 0.088 Uiso 1 1 calc R U . . .
H17B H 0.801882 0.418321 0.354894 0.088 Uiso 1 1 calc R U . . .
C64 C 0.6818(5) 0.250000 0.4859(11) 0.056(4) Uani 1 2 d S T P . .
C48 C 0.9262(4) 0.250000 0.5162(11) 0.051(4) Uani 1 2 d S T P . .
O11 O 0.9683(2) 0.2010(5) 0.4911(6) 0.065(3) Uani 1 1 d . . . . .
O12 O 0.8568(4) 0.4259(7) 0.4773(10) 0.123(6) Uani 1 1 d . . . . .
C3 C 0.5982(6) 0.250000 0.1387(16) 0.105(8) Uani 1 2 d DS T P . .
H3 H 0.578424 0.250000 0.153923 0.127 Uiso 1 2 calc R U P . .
C21 C 0.7950(3) 0.4195(7) -0.1176(5) 0.088(6) Uani 1 1 d G . . . .
H21 H 0.790330 0.411652 -0.167921 0.106 Uiso 1 1 calc R U . . .
C22 C 0.77500(19) 0.4151(6) -0.0616(6) 0.097(7) Uani 1 1 d G . . . .
H22 H 0.756738 0.404294 -0.074053 0.117 Uiso 1 1 calc R U . . .
C23 C 0.7820(2) 0.4267(6) 0.0127(5) 0.083(6) Uani 1 1 d G . . . .
H23 H 0.768412 0.423728 0.050599 0.099 Uiso 1 1 calc R U . . .
C18 C 0.8090(2) 0.4427(5) 0.0311(5) 0.069(4) Uani 1 1 d G . . . .
C19 C 0.82901(18) 0.4471(6) -0.0249(7) 0.091(6) Uani 1 1 d G . . . .
H19 H 0.847271 0.457879 -0.012482 0.109 Uiso 1 1 calc R U . . .
C20 C 0.8220(2) 0.4355(7) -0.0993(6) 0.103(7) Uani 1 1 d G . . . .
H20 H 0.835597 0.438445 -0.137134 0.124 Uiso 1 1 calc R U . . .
C42 C 1.0227(3) 0.0748(5) 0.4202(7) 0.086(4) Uani 1 1 d G . . . .
H42 H 1.024832 0.055991 0.373682 0.104 Uiso 1 1 calc R U . . .
C43 C 0.9990(2) 0.0716(5) 0.4677(8) 0.083(4) Uani 1 1 d G . . . .
H43 H 0.982726 0.050207 0.458053 0.100 Uiso 1 1 calc R U . . .
C44 C 1.0042(3) 0.1062(6) 0.5322(7) 0.091(4) Uani 1 1 d G . . . .
H44 H 0.991948 0.111844 0.572750 0.109 Uiso 1 1 calc R U . . .
C45 C 1.0310(3) 0.1309(5) 0.5246(7) 0.090(4) Uani 1 1 d G . . . .
H45 H 1.039752 0.155722 0.559265 0.108 Uiso 1 1 calc R U . . .
C46 C 1.0425(2) 0.1115(6) 0.4554(8) 0.087(4) Uani 1 1 d G . . . .
H46 H 1.060075 0.121203 0.436234 0.104 Uiso 1 1 calc R U . . .
C6 C 0.6412(3) 0.4073(7) 0.4823(9) 0.102(5) Uani 1 1 d G . . . .
H6 H 0.658151 0.412590 0.507753 0.122 Uiso 1 1 calc R U . . .
C5 C 0.6337(4) 0.4328(6) 0.4125(10) 0.113(6) Uani 1 1 d G . . . .
H5 H 0.644801 0.457965 0.383661 0.136 Uiso 1 1 calc R U . . .
C4 C 0.6066(4) 0.4136(7) 0.3938(8) 0.114(6) Uani 1 1 d G . . . .
H4 H 0.596483 0.423821 0.350537 0.137 Uiso 1 1 calc R U . . .
C8 C 0.5973(3) 0.3762(7) 0.4521(11) 0.116(6) Uani 1 1 d G . . . .
H8 H 0.579971 0.357344 0.454158 0.139 Uiso 1 1 calc R U . . .
C7 C 0.6187(4) 0.3723(6) 0.5068(8) 0.107(5) Uani 1 1 d G . . . .
H7 H 0.618083 0.350402 0.551322 0.128 Uiso 1 1 calc R U . . .
C50 C 0.8839(3) 0.3023(7) 0.5382(10) 0.070(4) Uani 1 1 d . . . . .
H50 H 0.874495 0.337841 0.543720 0.084 Uiso 1 1 calc R U . . .
O1 O 0.61588(17) 0.1842(4) 0.2867(4) 0.046(2) Uani 1 1 d . . . . .
O13 O 1.0245(2) 0.250000 0.4711(7) 0.049(3) Uani 1 2 d S T P . .
C47 C 0.9558(4) 0.250000 0.4994(10) 0.051(4) Uani 1 2 d S T P . .
O4 O 0.6727(2) 0.3139(5) 0.2163(5) 0.059(2) Uani 1 1 d . . . . .
O5 O 0.6710(2) 0.3620(5) 0.3274(7) 0.069(3) Uani 1 1 d . . . . .
N3 N 0.7994(3) 0.3897(6) 0.2486(7) 0.066(3) Uani 1 1 d . . . . .
C60 C 0.7550(4) 0.250000 0.6192(13) 0.054(4) Uani 1 2 d S T P . .
N7 N 0.8838(3) 0.5008(7) 0.5088(9) 0.086(4) Uani 1 1 d . . . . .
C59 C 0.7889(3) 0.3030(7) 0.7010(10) 0.068(4) Uani 1 1 d . . . . .
H59A H 0.787485 0.301641 0.755936 0.081 Uiso 1 1 calc R U . . .
H59B H 0.777376 0.335360 0.683349 0.081 Uiso 1 1 calc R U . . .
C51 C 0.8693(4) 0.250000 0.5453(10) 0.050(4) Uani 1 2 d S T P . .
C62 C 0.7214(3) 0.3027(7) 0.5458(10) 0.071(4) Uani 1 1 d . . . . .
H62 H 0.714637 0.338126 0.527118 0.085 Uiso 1 1 calc R U . . .
C31 C 0.8525(3) 0.4776(7) 0.1349(8) 0.059(3) Uani 1 1 d . . . . .
H31A H 0.863246 0.452392 0.101367 0.071 Uiso 1 1 calc R U . . .
H31B H 0.855206 0.517816 0.118592 0.071 Uiso 1 1 calc R U . . .
C16 C 0.8143(3) 0.3895(8) 0.1804(8) 0.065(4) Uani 1 1 d . . . . .
H16A H 0.806252 0.359782 0.147522 0.077 Uiso 1 1 calc R U . . .
H16B H 0.833510 0.377956 0.191057 0.077 Uiso 1 1 calc R U . . .
C38 C 0.9618(3) 0.3491(7) 0.2859(10) 0.063(4) Uani 1 1 d . . . . .
C49 C 0.9119(3) 0.3017(7) 0.5230(11) 0.076(5) Uani 1 1 d . . . . .
H49 H 0.921412 0.336940 0.517185 0.091 Uiso 1 1 calc R U . . .
C52 C 0.8252(3) 0.3030(6) 0.5746(8) 0.057(3) Uani 1 1 d . . . . .
H52A H 0.805752 0.301208 0.558396 0.068 Uiso 1 1 calc R U . . .
H52B H 0.833674 0.336373 0.549315 0.068 Uiso 1 1 calc R U . . .
C27 C 0.8023(3) 0.6072(7) 0.5056(6) 0.107(6) Uani 1 1 d G . . . .
H27 H 0.799845 0.629146 0.549590 0.129 Uiso 1 1 calc R U . . .
C28 C 0.7921(3) 0.5509(7) 0.5016(7) 0.108(6) Uani 1 1 d G . . . .
H28 H 0.782703 0.534781 0.542989 0.130 Uiso 1 1 calc R U . . .
C29 C 0.7958(2) 0.5184(5) 0.4366(8) 0.111(6) Uani 1 1 d G . . . .
H29 H 0.788912 0.480298 0.433912 0.133 Uiso 1 1 calc R U . . .
C24 C 0.8098(2) 0.5422(6) 0.3754(6) 0.077(4) Uani 1 1 d G . . . .
C25 C 0.8200(3) 0.5985(6) 0.3794(6) 0.101(6) Uani 1 1 d G . . . .
H25 H 0.829403 0.614545 0.338035 0.121 Uiso 1 1 calc R U . . .
C26 C 0.8163(3) 0.6310(5) 0.4444(8) 0.097(6) Uani 1 1 d G . . . .
H26 H 0.823195 0.669028 0.447111 0.117 Uiso 1 1 calc R U . . .
C67 C 0.8839(4) 0.5627(8) 0.5258(11) 0.084(5) Uani 1 1 d . . . . .
H67A H 0.897405 0.570411 0.565908 0.101 Uiso 1 1 calc R U . . .
H67B H 0.865537 0.574316 0.543953 0.101 Uiso 1 1 calc R U . . .
C65 C 0.8596(5) 0.4734(10) 0.4991(13) 0.099(6) Uani 1 1 d . . . . .
H65 H 0.843399 0.494175 0.510804 0.119 Uiso 1 1 calc R U . . .
C68 C 0.9097(4) 0.4719(10) 0.5007(12) 0.095(6) Uani 1 1 d . . . . .
H68A H 0.921987 0.495794 0.469643 0.115 Uiso 1 1 calc R U . . .
H68B H 0.906626 0.435192 0.474103 0.115 Uiso 1 1 calc R U . . .
C41 C 1.0474(5) 0.250000 0.1689(14) 0.090(7) Uani 1 2 d S T P . .
H41 H 1.066865 0.250000 0.186599 0.108 Uiso 1 2 calc R U P . .
C39 C 1.0093(4) 0.2793(9) 0.1191(12) 0.102(6) Uani 1 1 d . . . . .
H39 H 0.995711 0.303997 0.092143 0.122 Uiso 1 1 calc R U . . .
C40 C 1.0333(5) 0.2983(11) 0.1511(12) 0.105(6) Uani 1 1 d . . . . .
H40 H 1.040640 0.338456 0.150621 0.126 Uiso 1 1 calc R U . . .
C2 C 0.6136(4) 0.2993(9) 0.1220(9) 0.111(7) Uani 1 1 d D . . . .
H2 H 0.606563 0.339638 0.122558 0.133 Uiso 1 1 calc R U . . .
C69 C 0.9243(4) 0.4590(11) 0.5769(14) 0.117(8) Uani 1 1 d . . . . .
H69A H 0.942101 0.440688 0.567590 0.175 Uiso 1 1 calc R U . . .
H69B H 0.912759 0.433370 0.606789 0.175 Uiso 1 1 calc R U . . .
H69C H 0.927169 0.495093 0.603985 0.175 Uiso 1 1 calc R U . . .
C66 C 0.8911(5) 0.5972(10) 0.4595(12) 0.109(7) Uani 1 1 d . . . . .
H66A H 0.892600 0.637758 0.473510 0.163 Uiso 1 1 calc R U . . .
H66B H 0.876819 0.592725 0.421539 0.163 Uiso 1 1 calc R U . . .
H66C H 0.908790 0.584045 0.439399 0.163 Uiso 1 1 calc R U . . .
C1 C 0.6382(4) 0.2807(4) 0.0873(9) 0.111(8) Uani 1 1 d D . . . .
H1 H 0.652085 0.305941 0.062222 0.133 Uiso 1 1 calc R U . . .
O3 O 0.6542(3) 0.250000 0.3357(6) 0.041(3) Uani 1 2 d S T P . .

loop_
_atom_site_aniso_label
_atom_site_aniso_U_11
_atom_site_aniso_U_22
_atom_site_aniso_U_33
_atom_site_aniso_U_23
_atom_site_aniso_U_13
_atom_site_aniso_U_12
Pt2 0.0389(3) 0.0641(4) 0.0645(4) 0.0011(3) -0.0046(3) 0.0060(3)
Pt1 0.0480(5) 0.0719(6) 0.0692(6) 0.000 -0.0077(4) 0.000
Zr3 0.0360(9) 0.0589(12) 0.0568(12) 0.000 0.0001(8) 0.000
Zr2 0.0451(10) 0.0554(12) 0.0513(11) 0.000 -0.0076(9) 0.000
Zr4 0.0371(7) 0.0604(9) 0.0614(9) 0.0039(7) -0.0025(6) 0.0025(6)
Zr1 0.0515(8) 0.0642(9) 0.0573(9) -0.0049(7) -0.0040(7) 0.0061(7)
P1 0.0417(17) 0.051(2) 0.0372(18) -0.0072(15) 0.0022(14) 0.0064(15)
P08 0.0447(19) 0.058(2) 0.048(2) 0.0037(17) -0.0051(16) 0.0072(16)
P09 0.0432(19) 0.071(3) 0.052(2) -0.0069(19) -0.0070(16) 0.0071(18)
Cl3 0.059(2) 0.085(3) 0.064(2) 0.003(2) 0.0008(18) 0.026(2)
Cl1 0.069(3) 0.071(3) 0.113(4) -0.008(3) 0.025(3) -0.003(2)
Cl4 0.079(3) 0.075(3) 0.079(3) -0.003(2) -0.021(2) 0.016(2)
Cl2 0.110(4) 0.077(3) 0.112(4) -0.003(3) -0.047(3) -0.010(3)
O9 0.038(6) 0.057(7) 0.046(6) 0.000 0.000(5) 0.000
O10 0.038(5) 0.060(6) 0.056(5) -0.006(4) 0.000(4) 0.007(4)
O8 0.042(5) 0.059(6) 0.081(6) -0.002(5) -0.015(4) 0.006(4)
O6 0.072(6) 0.058(6) 0.068(6) -0.021(5) -0.024(5) 0.000(4)
O2 0.055(7) 0.074(8) 0.046(8) 0.000 -0.007(6) 0.000
C30 0.036(7) 0.089(10) 0.084(9) -0.023(8) -0.012(6) 0.012(6)
N1 0.039(8) 0.057(9) 0.090(12) 0.000 0.001(7) 0.000
C32 0.035(6) 0.056(8) 0.067(7) 0.010(6) -0.005(5) -0.002(5)
C33 0.070(10) 0.18(2) 0.064(8) 0.007(12) 0.001(8) 0.059(12)
C34 0.068(10) 0.19(2) 0.076(9) -0.026(12) -0.026(8) 0.062(12)
C35 0.045(7) 0.070(10) 0.077(8) 0.000(8) -0.003(6) 0.013(6)
C36 0.068(9) 0.116(15) 0.083(8) -0.019(11) -0.020(8) 0.037(10)
C37 0.062(9) 0.144(18) 0.074(9) -0.005(11) -0.008(7) 0.045(10)
C10 0.061(6) 0.057(8) 0.055(7) 0.016(6) -0.006(5) -0.007(6)
C11 0.060(7) 0.080(11) 0.084(10) -0.012(8) -0.003(7) -0.007(7)
C12 0.060(6) 0.070(10) 0.064(8) -0.012(7) -0.003(6) -0.002(6)
C13 0.059(6) 0.063(9) 0.059(8) -0.009(7) -0.002(5) -0.001(6)
C14 0.059(6) 0.095(12) 0.063(9) -0.023(8) -0.004(6) -0.005(7)
C15 0.061(6) 0.079(10) 0.054(8) 0.005(7) -0.007(6) -0.006(7)
O7 0.046(5) 0.076(7) 0.063(6) 0.002(5) 0.000(4) 0.019(5)
C9 0.061(7) 0.068(9) 0.054(7) 0.007(6) -0.014(5) -0.007(6)
N2 0.054(7) 0.066(9) 0.091(14) 0.000 0.006(9) 0.000
N4 0.039(5) 0.074(8) 0.051(6) -0.001(5) 0.000(4) 0.015(5)
C61 0.069(9) 0.054(8) 0.086(11) -0.005(7) -0.018(7) 0.002(6)
C63 0.061(10) 0.058(9) 0.055(12) 0.000 -0.004(8) 0.000
C54 0.062(7) 0.068(8) 0.084(11) -0.001(9) 0.009(8) 0.010(6)
C53 0.052(6) 0.060(7) 0.039(7) 0.001(6) 0.003(6) -0.003(5)
C58 0.061(7) 0.058(7) 0.095(12) -0.022(9) 0.001(8) -0.011(6)
C57 0.071(8) 0.046(6) 0.055(8) -0.012(6) 0.005(7) -0.014(5)
C56 0.102(9) 0.062(9) 0.094(13) -0.011(10) 0.005(10) 0.002(6)
C55 0.084(8) 0.069(8) 0.117(16) -0.003(11) 0.017(11) 0.019(7)
C17 0.054(8) 0.087(11) 0.080(10) -0.018(8) -0.010(7) 0.012(7)
C64 0.066(10) 0.071(9) 0.032(9) 0.000 -0.004(8) 0.000
C48 0.051(8) 0.063(9) 0.038(10) 0.000 0.001(8) 0.000
O11 0.046(5) 0.068(6) 0.081(7) 0.006(5) 0.010(5) -0.005(4)
O12 0.137(13) 0.092(9) 0.141(14) -0.018(10) -0.041(11) -0.003(9)
C3 0.076(13) 0.18(2) 0.061(15) 0.000 -0.026(11) 0.000
C21 0.089(10) 0.121(16) 0.055(8) -0.012(10) 0.002(7) 0.004(10)
C22 0.092(10) 0.148(19) 0.052(8) -0.018(10) -0.002(7) -0.002(12)
C23 0.058(7) 0.153(18) 0.037(6) 0.005(9) 0.010(6) 0.021(9)
C18 0.066(8) 0.060(9) 0.079(8) 0.015(8) -0.004(6) 0.002(7)
C19 0.078(10) 0.107(15) 0.086(9) 0.006(10) -0.001(7) -0.023(10)
C20 0.091(10) 0.136(19) 0.083(9) -0.013(12) 0.008(8) -0.008(12)
C42 0.093(10) 0.070(9) 0.097(11) 0.017(7) 0.000(8) 0.027(8)
C43 0.079(9) 0.068(9) 0.102(11) 0.030(8) -0.013(8) 0.009(7)
C44 0.086(9) 0.096(11) 0.090(10) 0.027(8) 0.004(8) 0.020(8)
C45 0.082(9) 0.098(11) 0.090(9) 0.029(8) -0.033(8) 0.018(8)
C46 0.071(8) 0.080(10) 0.110(11) 0.042(9) -0.008(7) 0.022(7)
C6 0.098(11) 0.086(11) 0.121(13) -0.036(10) -0.005(9) 0.022(8)
C5 0.145(14) 0.050(9) 0.143(16) -0.008(10) 0.007(11) 0.024(9)
C4 0.133(13) 0.086(12) 0.123(14) -0.042(10) -0.015(10) 0.059(10)
C8 0.097(10) 0.098(12) 0.153(17) -0.047(11) 0.006(9) 0.028(9)
C7 0.123(12) 0.111(13) 0.087(11) -0.034(9) 0.025(9) 0.022(10)
C50 0.052(6) 0.064(9) 0.095(12) -0.001(9) 0.003(8) 0.000(5)
O1 0.045(5) 0.065(6) 0.028(4) -0.005(4) -0.006(4) -0.010(4)
O13 0.038(6) 0.067(7) 0.041(7) 0.000 0.005(5) 0.000
C47 0.050(8) 0.073(9) 0.030(9) 0.000 0.006(7) 0.000
O4 0.054(5) 0.087(7) 0.038(5) 0.006(4) -0.006(4) -0.004(5)
O5 0.065(6) 0.064(6) 0.078(6) -0.001(5) -0.001(5) -0.009(5)
N3 0.058(6) 0.079(9) 0.060(6) 0.003(6) -0.009(5) 0.001(6)
C60 0.041(9) 0.048(9) 0.073(12) 0.000 0.008(7) 0.000
N7 0.075(7) 0.092(8) 0.091(11) -0.025(8) 0.003(7) 0.005(6)
C59 0.047(8) 0.079(10) 0.077(10) -0.020(8) 0.014(7) -0.008(6)
C51 0.054(7) 0.069(9) 0.026(9) 0.000 0.014(7) 0.000
C62 0.072(9) 0.057(8) 0.084(11) 0.005(8) -0.021(8) -0.003(7)
C31 0.043(7) 0.077(10) 0.058(7) 0.009(7) 0.000(5) 0.003(6)
C16 0.042(7) 0.095(11) 0.057(7) 0.004(7) -0.017(5) 0.001(7)
C38 0.042(7) 0.066(9) 0.080(8) -0.002(7) -0.006(5) 0.004(6)
C49 0.053(6) 0.058(8) 0.116(14) -0.012(9) 0.005(8) -0.003(6)
C52 0.044(7) 0.058(8) 0.069(9) 0.006(6) 0.007(6) -0.007(6)
C27 0.094(14) 0.139(14) 0.088(12) -0.009(11) -0.002(10) 0.048(11)
C28 0.078(13) 0.153(15) 0.093(12) -0.001(12) 0.019(11) 0.028(12)
C29 0.048(9) 0.164(16) 0.120(13) -0.020(11) 0.008(9) 0.018(11)
C24 0.049(8) 0.118(11) 0.065(8) -0.041(9) -0.015(6) 0.024(8)
C25 0.100(14) 0.121(12) 0.082(11) -0.041(10) 0.006(10) 0.008(10)
C26 0.113(15) 0.102(12) 0.077(10) -0.029(9) -0.006(10) 0.030(11)
C67 0.075(11) 0.086(9) 0.091(12) -0.008(9) -0.019(10) 0.007(8)
C65 0.087(9) 0.090(11) 0.120(17) -0.010(11) -0.031(12) -0.001(9)
C68 0.079(9) 0.095(13) 0.112(14) 0.008(12) 0.017(9) 0.011(9)
C41 0.044(10) 0.17(2) 0.059(13) 0.000 0.020(9) 0.000
C39 0.079(10) 0.131(18) 0.095(12) 0.036(11) 0.022(9) 0.039(10)
C40 0.110(12) 0.111(16) 0.094(14) 0.003(11) 0.040(10) -0.013(10)
C2 0.143(14) 0.16(2) 0.027(8) 0.015(10) -0.035(8) -0.003(12)
C69 0.086(14) 0.124(19) 0.141(17) 0.002(16) -0.009(12) 0.024(13)
C66 0.116(17) 0.112(15) 0.099(14) 0.003(11) -0.030(12) -0.019(14)
C1 0.113(12) 0.19(2) 0.033(8) 0.020(9) -0.018(7) -0.068(12)
O3 0.059(7) 0.049(6) 0.016(5) 0.000 -0.017(4) 0.000

loop_
_atom_type_symbol
_atom_type_description
_atom_type_scat_dispersion_real
_atom_type_scat_dispersion_imag
_atom_type_scat_source
C C 0.0033 0.0016 'International Tables Vol C Tables 4.2.6.8 and 6.1.1.4'
H H 0.0000 0.0000 'International Tables Vol C Tables 4.2.6.8 and 6.1.1.4'
Cl Cl 0.1484 0.1585 'International Tables Vol C Tables 4.2.6.8 and 6.1.1.4'
N N 0.0061 0.0033 'International Tables Vol C Tables 4.2.6.8 and 6.1.1.4'
O O 0.0106 0.0060 'International Tables Vol C Tables 4.2.6.8 and 6.1.1.4'
P P 0.1023 0.0942 'International Tables Vol C Tables 4.2.6.8 and 6.1.1.4'
Pt Pt -1.7033 8.3905 'International Tables Vol C Tables 4.2.6.8 and 6.1.1.4'
Zr Zr -2.9673 0.5597 'International Tables Vol C Tables 4.2.6.8 and 6.1.1.4'

loop_
_exptl_crystal_face_index_h
_exptl_crystal_face_index_k
_exptl_crystal_face_index_l
_exptl_crystal_face_perp_dist
1.00 -1.00 0.00 0.0500
1.00 1.00 0.00 0.1490
0.00 1.00 1.00 0.0780
0.00 -1.00 0.00 0.1190
0.00 1.00 0.00 0.0850
0.00 0.00 1.00 0.0840
0.00 0.00 -1.00 0.0960
-1.00 1.00 0.00 0.0650
-1.00 -1.00 0.00 0.1300

loop_
_geom_angle_atom_site_label_1
_geom_angle_atom_site_label_2
_geom_angle_atom_site_label_3
_geom_angle
_geom_angle_site_symmetry_1
_geom_angle_site_symmetry_3
_geom_angle_publ_flag
P08 Pt2 Cl3 176.74(14) . . ?
P08 Pt2 Cl4 94.18(15) . . ?
P09 Pt2 P08 84.88(14) . . ?
P09 Pt2 Cl3 92.24(14) . . ?
P09 Pt2 Cl4 179.00(16) . . ?
Cl3 Pt2 Cl4 88.69(15) . . ?
P1 Pt1 P1 86.19(18) 7_565 . ?
P1 Pt1 Cl2 93.23(15) . . ?
P1 Pt1 Cl2 173.71(19) 7_565 . ?
P1 Pt1 Cl2 173.71(19) . 7_565 ?
P1 Pt1 Cl2 93.23(15) 7_565 7_565 ?
Cl2 Pt1 Cl2 86.7(3) 7_565 . ?
Zr4 Zr3 Zr4 59.73(6) 7_565 . ?
O9 Zr3 Zr4 36.90(19) . . ?
O9 Zr3 Zr4 36.90(19) . 7_565 ?
O9 Zr3 O10 74.3(3) . . ?
O9 Zr3 O10 74.3(3) . 7_565 ?
O9 Zr3 O8 79.4(4) . . ?
O9 Zr3 O8 79.4(4) . 7_565 ?
O9 Zr3 C41 153.3(7) . . ?
O9 Zr3 C39 153.7(5) . 7_565 ?
O9 Zr3 C39 153.7(5) . . ?
O9 Zr3 C40 152.4(6) . . ?
O9 Zr3 C40 152.4(6) . 7_565 ?
O10 Zr3 Zr4 85.5(3) 7_565 . ?
O10 Zr3 Zr4 38.0(2) . . ?
O10 Zr3 Zr4 38.0(2) 7_565 7_565 ?
O10 Zr3 Zr4 85.5(3) . 7_565 ?
O10 Zr3 O10 90.9(5) . 7_565 ?
O10 Zr3 O8 85.8(4) . 7_565 ?
O10 Zr3 O8 153.4(4) . . ?
O10 Zr3 O8 153.4(4) 7_565 7_565 ?
O10 Zr3 O8 85.8(4) 7_565 . ?
O10 Zr3 C41 87.2(5) . . ?
O10 Zr3 C41 87.2(5) 7_565 . ?
O10 Zr3 C39 131.4(5) . . ?
O10 Zr3 C39 106.4(6) 7_565 . ?
O10 Zr3 C39 131.4(5) 7_565 7_565 ?
O10 Zr3 C39 106.4(6) . 7_565 ?
O10 Zr3 C40 80.1(6) 7_565 . ?
O10 Zr3 C40 116.9(6) 7_565 7_565 ?
O10 Zr3 C40 116.9(6) . . ?
O10 Zr3 C40 80.1(6) . 7_565 ?
O8 Zr3 Zr4 115.4(3) 7_565 7_565 ?
O8 Zr3 Zr4 115.4(3) . . ?
O8 Zr3 Zr4 75.8(3) . 7_565 ?
O8 Zr3 Zr4 75.8(3) 7_565 . ?
O8 Zr3 O8 85.4(5) 7_565 . ?
O8 Zr3 C41 118.9(5) 7_565 . ?
O8 Zr3 C41 118.9(5) . . ?
O8 Zr3 C39 74.5(5) . . ?
O8 Zr3 C39 95.3(6) 7_565 . ?
O8 Zr3 C39 95.3(6) . 7_565 ?
O8 Zr3 C39 74.5(5) 7_565 7_565 ?
O8 Zr3 C40 124.6(6) 7_565 . ?
O8 Zr3 C40 88.6(6) 7_565 7_565 ?
O8 Zr3 C40 124.7(6) . 7_565 ?
O8 Zr3 C40 88.6(6) . . ?
C41 Zr3 Zr4 124.3(5) . 7_565 ?
C41 Zr3 Zr4 124.3(5) . . ?
C41 Zr3 C39 50.1(7) . 7_565 ?
C41 Zr3 C39 50.1(7) . . ?
C41 Zr3 C40 30.6(6) . 7_565 ?
C41 Zr3 C40 30.6(6) . . ?
C39 Zr3 Zr4 165.5(5) 7_565 7_565 ?
C39 Zr3 Zr4 165.5(5) . . ?
C39 Zr3 Zr4 134.7(5) 7_565 . ?
C39 Zr3 Zr4 134.7(5) . 7_565 ?
C39 Zr3 C39 30.8(10) . 7_565 ?
C39 Zr3 C40 31.1(7) . . ?
C39 Zr3 C40 31.1(7) 7_565 7_565 ?
C39 Zr3 C40 51.4(7) . 7_565 ?
C39 Zr3 C40 51.4(7) 7_565 . ?
C40 Zr3 Zr4 151.0(6) . . ?
C40 Zr3 Zr4 151.0(6) 7_565 7_565 ?
C40 Zr3 Zr4 116.1(6) 7_565 . ?
C40 Zr3 Zr4 116.1(6) . 7_565 ?
C40 Zr3 C40 51.9(11) . 7_565 ?
Zr1 Zr2 Zr1 59.89(6) 7_565 . ?
C3 Zr2 Zr1 122.6(6) . 7_565 ?
C3 Zr2 Zr1 122.6(6) . . ?
C3 Zr2 C2 32.1(3) . . ?
C3 Zr2 C2 32.1(3) . 7_565 ?
C3 Zr2 C1 52.1(8) . 7_565 ?
C3 Zr2 C1 52.1(8) . . ?
O1 Zr2 Zr1 85.7(2) 7_565 7_565 ?
O1 Zr2 Zr1 38.6(2) 7_565 . ?
O1 Zr2 Zr1 85.7(2) . . ?
O1 Zr2 Zr1 38.6(2) . 7_565 ?
O1 Zr2 C3 84.9(5) 7_565 . ?
O1 Zr2 C3 84.9(5) . . ?
O1 Zr2 O1 90.1(5) . 7_565 ?
O1 Zr2 O4 153.6(3) 7_565 7_565 ?
O1 Zr2 O4 87.4(4) 7_565 . ?
O1 Zr2 O4 153.6(3) . . ?
O1 Zr2 O4 87.4(4) . 7_565 ?
O1 Zr2 C2 78.4(5) . 7_565 ?
O1 Zr2 C2 116.1(5) 7_565 7_565 ?
O1 Zr2 C2 116.1(5) . . ?
O1 Zr2 C2 78.4(5) 7_565 . ?
O1 Zr2 C1 105.8(4) . 7_565 ?
O1 Zr2 C1 131.1(4) . . ?
O1 Zr2 C1 131.1(4) 7_565 7_565 ?
O1 Zr2 C1 105.8(4) 7_565 . ?
O4 Zr2 Zr1 76.0(3) . . ?
O4 Zr2 Zr1 115.0(2) . 7_565 ?
O4 Zr2 Zr1 115.0(2) 7_565 . ?
O4 Zr2 Zr1 76.0(3) 7_565 7_565 ?
O4 Zr2 C3 120.9(5) . . ?
O4 Zr2 C3 120.9(5) 7_565 . ?
O4 Zr2 O4 83.4(6) 7_565 . ?
O4 Zr2 C2 89.0(5) 7_565 7_565 ?
O4 Zr2 C2 89.0(5) . . ?
O4 Zr2 C2 125.9(5) . 7_565 ?
O4 Zr2 C2 125.9(5) 7_565 . ?
O4 Zr2 C1 95.5(4) . 7_565 ?
O4 Zr2 C1 74.6(4) 7_565 7_565 ?
O4 Zr2 C1 95.5(4) 7_565 . ?
O4 Zr2 C1 74.6(4) . . ?
C2 Zr2 Zr1 150.6(4) 7_565 . ?
C2 Zr2 Zr1 150.6(4) . 7_565 ?
C2 Zr2 Zr1 114.8(5) . . ?
C2 Zr2 Zr1 114.8(5) 7_565 7_565 ?
C2 Zr2 C2 53.9(10) 7_565 . ?
C2 Zr2 C1 31.8(3) 7_565 7_565 ?
C2 Zr2 C1 31.8(3) . . ?
C2 Zr2 C1 52.9(5) 7_565 . ?
C2 Zr2 C1 52.9(5) . 7_565 ?
C1 Zr2 Zr1 134.2(2) 7_565 7_565 ?
C1 Zr2 Zr1 165.8(2) 7_565 . ?
C1 Zr2 Zr1 134.2(2) . . ?
C1 Zr2 Zr1 165.8(2) . 7_565 ?
C1 Zr2 C1 31.6(4) 7_565 . ?
O3 Zr2 Zr1 36.6(2) . . ?
O3 Zr2 Zr1 36.6(2) . 7_565 ?
O3 Zr2 C3 150.6(8) . . ?
O3 Zr2 O1 74.5(3) . 7_565 ?
O3 Zr2 O1 74.5(3) . . ?
O3 Zr2 O4 79.5(4) . . ?
O3 Zr2 O4 79.5(4) . 7_565 ?
O3 Zr2 C2 151.0(5) . . ?
O3 Zr2 C2 151.0(5) . 7_565 ?
O3 Zr2 C1 154.0(5) . . ?
O3 Zr2 C1 154.0(5) . 7_565 ?
Zr4 Zr4 Zr3 60.14(3) 7_565 . ?
O9 Zr4 Zr3 35.5(3) . . ?
O9 Zr4 Zr4 37.8(3) . 7_565 ?
O9 Zr4 O10 73.5(4) . . ?
O9 Zr4 O7 78.0(4) . 7_565 ?
O9 Zr4 O11 79.9(4) . . ?
O9 Zr4 C42 150.1(4) . . ?
O9 Zr4 C43 151.8(4) . . ?
O9 Zr4 C44 153.6(4) . . ?
O9 Zr4 C45 152.9(4) . . ?
O9 Zr4 C46 150.7(4) . . ?
O9 Zr4 O13 76.6(4) . . ?
O10 Zr4 Zr3 38.5(2) . . ?
O10 Zr4 Zr4 86.2(3) . 7_565 ?
O10 Zr4 O7 85.4(4) . 7_565 ?
O10 Zr4 O11 152.8(4) . . ?
O10 Zr4 C42 82.4(4) . . ?
O10 Zr4 C43 112.3(4) . . ?
O10 Zr4 C44 133.0(4) . . ?
O10 Zr4 C45 111.3(4) . . ?
O10 Zr4 C46 81.3(4) . . ?
O10 Zr4 O13 92.9(4) . . ?
O7 Zr4 Zr3 74.7(3) 7_565 . ?
O7 Zr4 Zr4 114.6(3) 7_565 7_565 ?
O7 Zr4 C42 82.8(4) 7_565 . ?
O7 Zr4 C43 75.1(4) 7_565 . ?
O7 Zr4 C44 101.1(4) 7_565 . ?
O7 Zr4 C45 128.2(4) 7_565 . ?
O7 Zr4 C46 115.0(5) 7_565 . ?
O11 Zr4 Zr3 114.4(3) . . ?
O11 Zr4 Zr4 75.6(3) . 7_565 ?
O11 Zr4 O7 84.0(4) . 7_565 ?
O11 Zr4 C42 120.8(4) . . ?
O11 Zr4 C43 88.9(4) . . ?
O11 Zr4 C44 73.8(4) . . ?
O11 Zr4 C45 94.9(4) . . ?
O11 Zr4 C46 125.8(4) . . ?
C42 Zr4 Zr3 116.9(3) . . ?
C42 Zr4 Zr4 158.4(3) . 7_565 ?
C42 Zr4 C43 32.00(13) . . ?
C42 Zr4 C44 53.09(16) . . ?
C43 Zr4 Zr3 139.1(3) . . ?
C43 Zr4 Zr4 160.3(3) . 7_565 ?
C44 Zr4 Zr3 169.9(3) . . ?
C44 Zr4 Zr4 129.5(3) . 7_565 ?
C44 Zr4 C43 31.76(13) . . ?
C45 Zr4 Zr3 145.8(3) . . ?
C45 Zr4 Zr4 115.1(3) . 7_565 ?
C45 Zr4 C42 53.70(15) . . ?
C45 Zr4 C43 53.13(16) . . ?
C45 Zr4 C44 32.13(14) . . ?
C46 Zr4 Zr3 119.5(3) . . ?
C46 Zr4 Zr4 127.4(3) . 7_565 ?
C46 Zr4 C42 32.58(13) . . ?
C46 Zr4 C43 53.41(16) . . ?
C46 Zr4 C44 53.50(16) . . ?
C46 Zr4 C45 32.67(13) . . ?
O13 Zr4 Zr3 87.9(3) . . ?
O13 Zr4 Zr4 39.5(3) . 7_565 ?
O13 Zr4 O7 154.0(4) . 7_565 ?
O13 Zr4 O11 86.0(4) . . ?
O13 Zr4 C42 122.8(4) . . ?
O13 Zr4 C43 128.7(4) . . ?
O13 Zr4 C44 99.0(4) . . ?
O13 Zr4 C45 76.5(4) . . ?
O13 Zr4 C46 90.2(4) . . ?
Zr1 Zr1 Zr2 60.05(3) 7_565 . ?
O6 Zr1 Zr2 114.2(3) . . ?
O6 Zr1 Zr1 75.5(3) . 7_565 ?
O6 Zr1 C6 75.3(4) . . ?
O6 Zr1 C5 102.2(5) . . ?
O6 Zr1 C4 128.4(4) . . ?
O6 Zr1 C8 114.7(5) . . ?
O6 Zr1 C7 82.6(5) . . ?
O2 Zr1 Zr2 87.9(3) . . ?
O2 Zr1 Zr1 39.4(3) . 7_565 ?
O2 Zr1 O6 85.6(5) . . ?
O2 Zr1 C6 111.9(5) . . ?
O2 Zr1 C5 131.7(4) . . ?
O2 Zr1 C4 109.3(6) . . ?
O2 Zr1 C8 80.0(5) . . ?
O2 Zr1 C7 81.2(5) . . ?
O2 Zr1 O5 154.3(4) . . ?
C6 Zr1 Zr2 159.2(4) . . ?
C6 Zr1 Zr1 140.2(4) . 7_565 ?
C6 Zr1 C5 32.15(15) . . ?
C6 Zr1 C4 53.18(17) . . ?
C6 Zr1 C8 53.53(18) . . ?
C5 Zr1 Zr2 128.4(4) . . ?
C5 Zr1 Zr1 170.4(3) . 7_565 ?
C5 Zr1 C4 31.90(14) . . ?
C4 Zr1 Zr2 115.4(3) . . ?
C4 Zr1 Zr1 144.3(5) . 7_565 ?
C8 Zr1 Zr2 128.2(4) . . ?
C8 Zr1 Zr1 119.0(4) . 7_565 ?
C8 Zr1 C5 53.14(17) . . ?
C8 Zr1 C4 32.05(14) . . ?
C7 Zr1 Zr2 159.3(4) . . ?
C7 Zr1 Zr1 117.0(3) . 7_565 ?
C7 Zr1 C6 32.49(15) . . ?
C7 Zr1 C5 53.42(18) . . ?
C7 Zr1 C4 53.34(17) . . ?
C7 Zr1 C8 32.42(15) . . ?
O1 Zr1 Zr2 38.7(2) 7_565 . ?
O1 Zr1 Zr1 85.9(3) 7_565 7_565 ?
O1 Zr1 O6 152.9(4) 7_565 . ?
O1 Zr1 O2 92.4(4) 7_565 . ?
O1 Zr1 C6 129.7(4) 7_565 . ?
O1 Zr1 C5 99.2(5) 7_565 . ?
O1 Zr1 C4 77.7(4) 7_565 . ?
O1 Zr1 C8 91.4(5) 7_565 . ?
O1 Zr1 C7 123.8(5) 7_565 . ?
O1 Zr1 O5 86.7(4) 7_565 . ?
O5 Zr1 Zr2 75.4(3) . . ?
O5 Zr1 Zr1 115.0(3) . 7_565 ?
O5 Zr1 O6 83.7(4) . . ?
O5 Zr1 C6 87.8(5) . . ?
O5 Zr1 C5 73.6(4) . . ?
O5 Zr1 C4 95.6(6) . . ?
O5 Zr1 C8 125.7(5) . . ?
O5 Zr1 C7 120.3(5) . . ?
O3 Zr1 Zr2 35.9(3) . . ?
O3 Zr1 Zr1 37.1(3) . 7_565 ?
O3 Zr1 O6 79.5(4) . . ?
O3 Zr1 O2 75.9(4) . . ?
O3 Zr1 C6 152.7(4) . . ?
O3 Zr1 C5 152.3(4) . . ?
O3 Zr1 C4 151.2(4) . . ?
O3 Zr1 C8 151.0(4) . . ?
O3 Zr1 C7 151.9(4) . . ?
O3 Zr1 O1 73.8(4) . 7_565 ?
O3 Zr1 O5 79.2(4) . . ?
C53 P1 Pt1 123.1(4) . . ?
C53 P1 C59 107.3(6) . . ?
C59 P1 Pt1 104.7(6) . . ?
C52 P1 Pt1 112.7(5) . . ?
C52 P1 C53 104.8(6) . . ?
C52 P1 C59 102.2(7) . . ?
C18 P08 Pt2 120.3(4) . . ?
C18 P08 C31 104.9(6) . . ?
C18 P08 C16 107.7(7) . . ?
C31 P08 Pt2 110.9(5) . . ?
C16 P08 Pt2 110.0(5) . . ?
C16 P08 C31 101.2(7) . . ?
C30 P09 Pt2 110.1(6) . . ?
C17 P09 Pt2 110.9(5) . . ?
C17 P09 C30 102.9(8) . . ?
C24 P09 Pt2 119.7(4) . . ?
C24 P09 C30 102.2(6) . . ?
C24 P09 C17 109.4(8) . . ?
Zr3 O9 Zr4 107.6(4) . . ?
Zr3 O9 Zr4 107.6(4) . 7_565 ?
Zr4 O9 Zr4 104.5(5) . 7_565 ?
Zr4 O10 Zr3 103.5(4) . . ?
C38 O8 Zr3 129.2(10) . . ?
C64 O6 Zr1 132.5(10) . . ?
Zr1 O2 Zr1 101.1(6) 7_565 . ?
P09 C30 H30A 109.4 . . ?
P09 C30 H30B 109.4 . . ?
H30A C30 H30B 108.0 . . ?
N4 C30 P09 111.2(10) . . ?
N4 C30 H30A 109.4 . . ?
N4 C30 H30B 109.4 . . ?
C59 N1 C60 121.2(10) . . ?
C59 N1 C60 121.2(10) 7_565 . ?
C59 N1 C59 117(2) . 7_565 ?
C33 C32 C37 120.0 . . ?
C33 C32 N4 119.4(8) . . ?
C37 C32 N4 120.5(8) . . ?
C32 C33 H33 120.0 . . ?
C34 C33 C32 120.0 . . ?
C34 C33 H33 120.0 . . ?
C33 C34 H34 120.0 . . ?
C33 C34 C35 120.0 . . ?
C35 C34 H34 120.0 . . ?
C34 C35 C38 118.7(9) . . ?
C36 C35 C34 120.0 . . ?
C36 C35 C38 121.2(9) . . ?
C35 C36 H36 120.0 . . ?
C37 C36 C35 120.0 . . ?
C37 C36 H36 120.0 . . ?
C32 C37 H37 120.0 . . ?
C36 C37 C32 120.0 . . ?
C36 C37 H37 120.0 . . ?
C11 C10 C15 120.0 . . ?
C11 C10 C9 121.7(9) . . ?
C15 C10 C9 118.1(9) . . ?
C10 C11 H11 120.0 . . ?
C10 C11 C12 120.0 . . ?
C12 C11 H11 120.0 . . ?
C11 C12 H12 120.0 . . ?
C13 C12 C11 120.0 . . ?
C13 C12 H12 120.0 . . ?
C12 C13 N3 120.8(8) . . ?
C14 C13 C12 120.0 . . ?
C14 C13 N3 118.3(8) . . ?
C13 C14 H14 120.0 . . ?
C13 C14 C15 120.0 . . ?
C15 C14 H14 120.0 . . ?
C10 C15 H15 120.0 . . ?
C14 C15 C10 120.0 . . ?
C14 C15 H15 120.0 . . ?
C38 O7 Zr4 132.4(10) . 7_565 ?
O4 C9 C10 118.0(14) . . ?
O5 C9 C10 115.7(13) . . ?
O5 C9 O4 126.3(14) . . ?
C51 N2 C52 118.0(10) . . ?
C51 N2 C52 118.0(10) . 7_565 ?
C52 N2 C52 111.5(16) 7_565 . ?
C32 N4 C30 118.7(11) . . ?
C32 N4 C31 121.9(11) . . ?
C31 N4 C30 116.6(12) . . ?
C60 C61 H61 118.9 . . ?
C60 C61 C62 122.2(16) . . ?
C62 C61 H61 118.9 . . ?
C62 C63 C64 119.7(10) 7_565 . ?
C62 C63 C64 119.7(10) . . ?
C62 C63 C62 121(2) 7_565 . ?
C53 C54 H54 120.0 . . ?
C53 C54 C55 120.0 . . ?
C55 C54 H54 120.0 . . ?
C54 C53 P1 120.0(5) . . ?
C58 C53 P1 120.0(5) . . ?
C58 C53 C54 120.0 . . ?
C53 C58 H58 120.0 . . ?
C53 C58 C57 120.0 . . ?
C57 C58 H58 120.0 . . ?
C58 C57 H57 120.0 . . ?
C58 C57 C56 120.0 . . ?
C56 C57 H57 120.0 . . ?
C57 C56 H56 120.0 . . ?
C55 C56 C57 120.0 . . ?
C55 C56 H56 120.0 . . ?
C54 C55 H55 120.0 . . ?
C56 C55 C54 120.0 . . ?
C56 C55 H55 120.0 . . ?
P09 C17 H17A 108.7 . . ?
P09 C17 H17B 108.7 . . ?
H17A C17 H17B 107.6 . . ?
N3 C17 P09 114.2(12) . . ?
N3 C17 H17A 108.7 . . ?
N3 C17 H17B 108.7 . . ?
O6 C64 O6 123.3(19) . 7_565 ?
O6 C64 C63 118.3(10) . . ?
O6 C64 C63 118.3(10) 7_565 . ?
C49 C48 C47 120.5(10) 7_565 . ?
C49 C48 C47 120.5(10) . . ?
C49 C48 C49 119(2) 7_565 . ?
C47 O11 Zr4 130.2(10) . . ?
Zr2 C3 H3 124.9 . . ?
C2 C3 Zr2 73.8(13) 7_565 . ?
C2 C3 Zr2 73.8(13) . . ?
C2 C3 H3 124.9 . . ?
C2 C3 H3 124.9 7_565 . ?
C2 C3 C2 110(3) . 7_565 ?
C22 C21 H21 120.0 . . ?
C22 C21 C20 120.0 . . ?
C20 C21 H21 120.0 . . ?
C21 C22 H22 120.0 . . ?
C21 C22 C23 120.0 . . ?
C23 C22 H22 120.0 . . ?
C22 C23 H23 120.0 . . ?
C18 C23 C22 120.0 . . ?
C18 C23 H23 120.0 . . ?
C23 C18 P08 115.5(7) . . ?
C19 C18 P08 124.5(7) . . ?
C19 C18 C23 120.0 . . ?
C18 C19 H19 120.0 . . ?
C18 C19 C20 120.0 . . ?
C20 C19 H19 120.0 . . ?
C21 C20 H20 120.0 . . ?
C19 C20 C21 120.0 . . ?
C19 C20 H20 120.0 . . ?
Zr4 C42 H42 117.8 . . ?
C43 C42 Zr4 75.9(5) . . ?
C43 C42 H42 126.0 . . ?
C43 C42 C46 108.0 . . ?
C46 C42 Zr4 72.2(4) . . ?
C46 C42 H42 126.0 . . ?
Zr4 C43 H43 119.9 . . ?
C42 C43 Zr4 72.1(5) . . ?
C42 C43 H43 126.0 . . ?
C42 C43 C44 108.0 . . ?
C44 C43 Zr4 73.8(5) . . ?
C44 C43 H43 126.0 . . ?
Zr4 C44 H44 119.6 . . ?
C43 C44 Zr4 74.4(5) . . ?
C43 C44 H44 126.0 . . ?
C43 C44 C45 108.0 . . ?
C45 C44 Zr4 71.9(4) . . ?
C45 C44 H44 126.0 . . ?
Zr4 C45 H45 117.3 . . ?
C44 C45 Zr4 76.0(5) . . ?
C44 C45 H45 126.0 . . ?
C44 C45 C46 108.0 . . ?
C46 C45 Zr4 72.7(5) . . ?
C46 C45 H45 126.0 . . ?
Zr4 C46 H46 116.2 . . ?
C42 C46 Zr4 75.2(5) . . ?
C42 C46 C45 108.0 . . ?
C42 C46 H46 126.0 . . ?
C45 C46 Zr4 74.7(5) . . ?
C45 C46 H46 126.0 . . ?
Zr1 C6 H6 117.6 . . ?
C5 C6 Zr1 75.3(5) . . ?
C5 C6 H6 126.0 . . ?
C5 C6 C7 108.0 . . ?
C7 C6 Zr1 73.2(5) . . ?
C7 C6 H6 126.0 . . ?
Zr1 C5 H5 119.0 . . ?
C6 C5 Zr1 72.6(5) . . ?
C6 C5 H5 126.0 . . ?
C6 C5 C4 108.0 . . ?
C4 C5 Zr1 74.3(5) . . ?
C4 C5 H5 126.0 . . ?
Zr1 C4 H4 119.3 . . ?
C5 C4 Zr1 73.8(5) . . ?
C5 C4 H4 126.0 . . ?
C8 C4 Zr1 72.8(5) . . ?
C8 C4 C5 108.0 . . ?
C8 C4 H4 126.0 . . ?
Zr1 C8 H8 118.0 . . ?
C4 C8 Zr1 75.2(5) . . ?
C4 C8 H8 126.0 . . ?
C7 C8 Zr1 72.8(5) . . ?
C7 C8 C4 108.0 . . ?
C7 C8 H8 126.0 . . ?
Zr1 C7 H7 116.9 . . ?
C6 C7 Zr1 74.3(5) . . ?
C6 C7 H7 126.0 . . ?
C8 C7 Zr1 74.8(5) . . ?
C8 C7 C6 108.0 . . ?
C8 C7 H7 126.0 . . ?
C51 C50 H50 120.1 . . ?
C49 C50 H50 120.1 . . ?
C49 C50 C51 119.9(16) . . ?
Zr2 O1 Zr1 102.7(3) . 7_565 ?
Zr4 O13 Zr4 101.0(5) 7_565 . ?
O11 C47 C48 118.8(9) . . ?
O11 C47 C48 118.8(9) 7_565 . ?
O11 C47 O11 122.4(18) . 7_565 ?
C9 O4 Zr2 126.6(9) . . ?
C9 O5 Zr1 129.8(10) . . ?
C13 N3 C17 117.1(12) . . ?
C16 N3 C13 120.7(11) . . ?
C16 N3 C17 114.2(13) . . ?
C61 C60 N1 120.2(11) . . ?
C61 C60 N1 120.2(11) 7_565 . ?
C61 C60 C61 120(2) 7_565 . ?
C65 N7 C67 119.6(17) . . ?
C65 N7 C68 121.9(19) . . ?
C68 N7 C67 118.5(17) . . ?
P1 C59 H59A 109.0 . . ?
P1 C59 H59B 109.0 . . ?
N1 C59 P1 113.1(11) . . ?
N1 C59 H59A 109.0 . . ?
N1 C59 H59B 109.0 . . ?
H59A C59 H59B 107.8 . . ?
C50 C51 N2 120.1(10) . . ?
C50 C51 N2 120.1(10) 7_565 . ?
C50 C51 C50 119.0(19) . 7_565 ?
C61 C62 H62 121.3 . . ?
C63 C62 C61 117.3(16) . . ?
C63 C62 H62 121.3 . . ?
P08 C31 H31A 109.6 . . ?
P08 C31 H31B 109.6 . . ?
N4 C31 P08 110.1(10) . . ?
N4 C31 H31A 109.6 . . ?
N4 C31 H31B 109.6 . . ?
H31A C31 H31B 108.2 . . ?
P08 C16 H16A 108.4 . . ?
P08 C16 H16B 108.4 . . ?
N3 C16 P08 115.7(12) . . ?
N3 C16 H16A 108.4 . . ?
N3 C16 H16B 108.4 . . ?
H16A C16 H16B 107.4 . . ?
O8 C38 C35 118.2(14) . . ?
O7 C38 O8 126.5(14) . . ?
O7 C38 C35 115.3(14) . . ?
C48 C49 H49 119.4 . . ?
C50 C49 C48 121.1(16) . . ?
C50 C49 H49 119.4 . . ?
P1 C52 H52A 108.0 . . ?
P1 C52 H52B 108.0 . . ?
N2 C52 P1 117.3(13) . . ?
N2 C52 H52A 108.0 . . ?
N2 C52 H52B 108.0 . . ?
H52A C52 H52B 107.2 . . ?
C28 C27 H27 120.0 . . ?
C28 C27 C26 120.0 . . ?
C26 C27 H27 120.0 . . ?
C27 C28 H28 120.0 . . ?
C29 C28 C27 120.0 . . ?
C29 C28 H28 120.0 . . ?
C28 C29 H29 120.0 . . ?
C28 C29 C24 120.0 . . ?
C24 C29 H29 120.0 . . ?
C29 C24 P09 121.3(8) . . ?
C25 C24 P09 118.7(9) . . ?
C25 C24 C29 120.0 . . ?
C24 C25 H25 120.0 . . ?
C26 C25 C24 120.0 . . ?
C26 C25 H25 120.0 . . ?
C27 C26 H26 120.0 . . ?
C25 C26 C27 120.0 . . ?
C25 C26 H26 120.0 . . ?
N7 C67 H67A 109.3 . . ?
N7 C67 H67B 109.3 . . ?
N7 C67 C66 111.5(18) . . ?
H67A C67 H67B 108.0 . . ?
C66 C67 H67A 109.3 . . ?
C66 C67 H67B 109.3 . . ?
O12 C65 N7 126(2) . . ?
O12 C65 H65 117.0 . . ?
N7 C65 H65 117.0 . . ?
N7 C68 H68A 108.9 . . ?
N7 C68 H68B 108.9 . . ?
N7 C68 C69 113.4(18) . . ?
H68A C68 H68B 107.7 . . ?
C69 C68 H68A 108.9 . . ?
C69 C68 H68B 108.9 . . ?
Zr3 C41 H41 123.5 . . ?
C40 C41 Zr3 75.4(13) . . ?
C40 C41 Zr3 75.4(13) 7_565 . ?
C40 C41 H41 123.5 . . ?
C40 C41 H41 123.5 7_565 . ?
C40 C41 C40 112(3) . 7_565 ?
Zr3 C39 H39 125.2 . . ?
C39 C39 Zr3 74.6(5) 7_565 . ?
C39 C39 H39 125.2 7_565 . ?
C39 C39 C40 108.8(14) 7_565 . ?
C40 C39 Zr3 74.8(13) . . ?
C40 C39 H39 125.2 . . ?
Zr3 C40 H40 126.8 . . ?
C41 C40 Zr3 74.0(14) . . ?
C41 C40 C39 105(2) . . ?
C41 C40 H40 126.8 . . ?
C39 C40 Zr3 74.1(12) . . ?
C39 C40 H40 126.8 . . ?
Zr2 C2 H2 125.6 . . ?
C3 C2 Zr2 74.0(14) . . ?
C3 C2 H2 125.6 . . ?
C3 C2 C1 107(2) . . ?
C1 C2 Zr2 77.7(10) . . ?
C1 C2 H2 125.6 . . ?
C68 C69 H69A 109.5 . . ?
C68 C69 H69B 109.5 . . ?
C68 C69 H69C 109.5 . . ?
H69A C69 H69B 109.5 . . ?
H69A C69 H69C 109.5 . . ?
H69B C69 H69C 109.5 . . ?
C67 C66 H66A 109.5 . . ?
C67 C66 H66B 109.5 . . ?
C67 C66 H66C 109.5 . . ?
H66A C66 H66B 109.5 . . ?
H66A C66 H66C 109.5 . . ?
H66B C66 H66C 109.5 . . ?
Zr2 C1 H1 125.9 . . ?
C2 C1 Zr2 70.5(9) . . ?
C2 C1 C1 107.8(10) . 7_565 ?
C2 C1 H1 125.9 . . ?
C1 C1 Zr2 74.2(2) 7_565 . ?
C1 C1 H1 125.9 7_565 . ?
Zr2 O3 Zr1 107.5(4) . 7_565 ?
Zr2 O3 Zr1 107.5(4) . . ?
Zr1 O3 Zr1 105.9(5) . 7_565 ?

loop_
_geom_bond_atom_site_label_1
_geom_bond_atom_site_label_2
_geom_bond_distance
_geom_bond_site_symmetry_2
_geom_bond_publ_flag
Pt2 P08 2.234(4) . ?
Pt2 P09 2.218(4) . ?
Pt2 Cl3 2.341(4) . ?
Pt2 Cl4 2.348(4) . ?
Pt1 P1 2.252(4) 7_565 ?
Pt1 P1 2.252(4) . ?
Pt1 Cl2 2.344(5) . ?
Pt1 Cl2 2.344(5) 7_565 ?
Zr3 Zr4 3.351(2) . ?
Zr3 Zr4 3.351(2) 7_565 ?
Zr3 O9 2.042(13) . ?
Zr3 O10 2.145(9) . ?
Zr3 O10 2.145(9) 7_565 ?
Zr3 O8 2.215(9) . ?
Zr3 O8 2.215(9) 7_565 ?
Zr3 C41 2.53(2) . ?
Zr3 C39 2.54(2) 7_565 ?
Zr3 C39 2.54(2) . ?
Zr3 C40 2.55(2) 7_565 ?
Zr3 C40 2.55(2) . ?
Zr2 Zr1 3.345(2) . ?
Zr2 Zr1 3.345(2) 7_565 ?
Zr2 C3 2.51(3) . ?
Zr2 O1 2.143(9) 7_565 ?
Zr2 O1 2.143(9) . ?
Zr2 O4 2.214(10) 7_565 ?
Zr2 O4 2.214(10) . ?
Zr2 C2 2.511(17) 7_565 ?
Zr2 C2 2.511(17) . ?
Zr2 C1 2.602(15) 7_565 ?
Zr2 C1 2.602(15) . ?
Zr2 O3 2.055(10) . ?
Zr4 Zr4 3.337(3) 7_565 ?
Zr4 O9 2.110(8) . ?
Zr4 O10 2.121(9) . ?
Zr4 O7 2.191(10) 7_565 ?
Zr4 O11 2.174(10) . ?
Zr4 C42 2.550(12) . ?
Zr4 C43 2.598(12) . ?
Zr4 C44 2.591(12) . ?
Zr4 C45 2.537(12) . ?
Zr4 C46 2.511(11) . ?
Zr4 O13 2.162(8) . ?
Zr1 Zr1 3.340(3) 7_565 ?
Zr1 O6 2.174(10) . ?
Zr1 O2 2.162(9) . ?
Zr1 C6 2.546(14) . ?
Zr1 C5 2.581(13) . ?
Zr1 C4 2.587(13) . ?
Zr1 C8 2.556(13) . ?
Zr1 C7 2.530(13) . ?
Zr1 O1 2.142(8) 7_565 ?
Zr1 O5 2.159(11) . ?
Zr1 O3 2.093(7) . ?
P1 C53 1.802(8) . ?
P1 C59 1.861(14) . ?
P1 C52 1.798(15) . ?
P08 C18 1.802(9) . ?
P08 C31 1.864(14) . ?
P08 C16 1.834(17) . ?
P09 C30 1.886(15) . ?
P09 C17 1.827(19) . ?
P09 C24 1.821(10) . ?
O8 C38 1.256(18) . ?
O6 C64 1.278(14) . ?
C30 H30A 0.9800 . ?
C30 H30B 0.9800 . ?
C30 N4 1.466(19) . ?
N1 C60 1.44(3) . ?
N1 C59 1.433(18) . ?
N1 C59 1.433(18) 7_565 ?
C32 C33 1.3900 . ?
C32 C37 1.3900 . ?
C32 N4 1.400(12) . ?
C33 H33 0.9400 . ?
C33 C34 1.3900 . ?
C34 H34 0.9400 . ?
C34 C35 1.3900 . ?
C35 C36 1.3900 . ?
C35 C38 1.522(16) . ?
C36 H36 0.9400 . ?
C36 C37 1.3900 . ?
C37 H37 0.9400 . ?
C10 C11 1.3900 . ?
C10 C15 1.3900 . ?
C10 C9 1.501(17) . ?
C11 H11 0.9400 . ?
C11 C12 1.3900 . ?
C12 H12 0.9400 . ?
C12 C13 1.3900 . ?
C13 C14 1.3900 . ?
C13 N3 1.437(14) . ?
C14 H14 0.9400 . ?
C14 C15 1.3900 . ?
C15 H15 0.9400 . ?
O7 C38 1.239(18) . ?
C9 O4 1.269(17) . ?
C9 O5 1.272(18) . ?
N2 C51 1.45(3) . ?
N2 C52 1.479(18) 7_565 ?
N2 C52 1.479(18) . ?
N4 C31 1.465(18) . ?
C61 H61 0.9400 . ?
C61 C60 1.348(19) . ?
C61 C62 1.40(2) . ?
C63 C64 1.49(3) . ?
C63 C62 1.398(19) 7_565 ?
C63 C62 1.398(19) . ?
C54 H54 0.9400 . ?
C54 C53 1.3900 . ?
C54 C55 1.3900 . ?
C53 C58 1.3900 . ?
C58 H58 0.9400 . ?
C58 C57 1.3900 . ?
C57 H57 0.9400 . ?
C57 C56 1.3900 . ?
C56 H56 0.9400 . ?
C56 C55 1.3900 . ?
C55 H55 0.9400 . ?
C17 H17A 0.9800 . ?
C17 H17B 0.9800 . ?
C17 N3 1.46(2) . ?
C48 C47 1.45(3) . ?
C48 C49 1.383(19) 7_565 ?
C48 C49 1.383(19) . ?
O11 C47 1.288(13) . ?
O12 C65 1.17(2) . ?
C3 H3 0.9900 . ?
C3 C2 1.390(13) . ?
C3 C2 1.390(13) 7_565 ?
C21 H21 0.9400 . ?
C21 C22 1.3900 . ?
C21 C20 1.3900 . ?
C22 H22 0.9400 . ?
C22 C23 1.3900 . ?
C23 H23 0.9400 . ?
C23 C18 1.3900 . ?
C18 C19 1.3900 . ?
C19 H19 0.9400 . ?
C19 C20 1.3900 . ?
C20 H20 0.9400 . ?
C42 H42 0.9400 . ?
C42 C43 1.4200 . ?
C42 C46 1.4200 . ?
C43 H43 0.9400 . ?
C43 C44 1.4200 . ?
C44 H44 0.9400 . ?
C44 C45 1.4200 . ?
C45 H45 0.9400 . ?
C45 C46 1.4200 . ?
C46 H46 0.9400 . ?
C6 H6 0.9400 . ?
C6 C5 1.4200 . ?
C6 C7 1.4200 . ?
C5 H5 0.9400 . ?
C5 C4 1.4200 . ?
C4 H4 0.9400 . ?
C4 C8 1.4200 . ?
C8 H8 0.9400 . ?
C8 C7 1.4200 . ?
C7 H7 0.9400 . ?
C50 H50 0.9400 . ?
C50 C51 1.401(18) . ?
C50 C49 1.37(2) . ?
N3 C16 1.408(19) . ?
N7 C67 1.46(2) . ?
N7 C65 1.33(2) . ?
N7 C68 1.42(2) . ?
C59 H59A 0.9800 . ?
C59 H59B 0.9800 . ?
C62 H62 0.9400 . ?
C31 H31A 0.9800 . ?
C31 H31B 0.9800 . ?
C16 H16A 0.9800 . ?
C16 H16B 0.9800 . ?
C49 H49 0.9400 . ?
C52 H52A 0.9800 . ?
C52 H52B 0.9800 . ?
C27 H27 0.9400 . ?
C27 C28 1.3900 . ?
C27 C26 1.3900 . ?
C28 H28 0.9400 . ?
C28 C29 1.3900 . ?
C29 H29 0.9400 . ?
C29 C24 1.3900 . ?
C24 C25 1.3900 . ?
C25 H25 0.9400 . ?
C25 C26 1.3900 . ?
C26 H26 0.9400 . ?
C67 H67A 0.9800 . ?
C67 H67B 0.9800 . ?
C67 C66 1.46(3) . ?
C65 H65 0.9400 . ?
C68 H68A 0.9800 . ?
C68 H68B 0.9800 . ?
C68 C69 1.56(3) . ?
C41 H41 0.9900 . ?
C41 C40 1.34(3) . ?
C41 C40 1.34(3) 7_565 ?
C39 C39 1.35(4) 7_565 ?
C39 H39 0.9900 . ?
C39 C40 1.36(3) . ?
C40 H40 0.9900 . ?
C2 H2 0.9900 . ?
C2 C1 1.402(13) . ?
C69 H69A 0.9700 . ?
C69 H69B 0.9700 . ?
C69 H69C 0.9700 . ?
C66 H66A 0.9700 . ?
C66 H66B 0.9700 . ?
C66 H66C 0.9700 . ?
C1 C1 1.418(19) 7_565 ?
C1 H1 0.9900 . ?

loop_
_geom_torsion_atom_site_label_1
_geom_torsion_atom_site_label_2
_geom_torsion_atom_site_label_3
_geom_torsion_atom_site_label_4
_geom_torsion
_geom_torsion_site_symmetry_1
_geom_torsion_site_symmetry_2
_geom_torsion_site_symmetry_3
_geom_torsion_site_symmetry_4
_geom_torsion_publ_flag
Pt2 P08 C18 C23 -54.6(8) . . . . ?
Pt2 P08 C18 C19 123.6(7) . . . . ?
Pt2 P08 C31 N4 69.2(11) . . . . ?
Pt2 P08 C16 N3 -3.3(12) . . . . ?
Pt2 P09 C30 N4 -68.5(12) . . . . ?
Pt2 P09 C17 N3 11.1(13) . . . . ?
Pt2 P09 C24 C29 105.3(7) . . . . ?
Pt2 P09 C24 C25 -73.2(7) . . . . ?
Pt1 P1 C53 C54 -140.7(5) . . . . ?
Pt1 P1 C53 C58 39.0(7) . . . . ?
Pt1 P1 C59 N1 -70.3(14) . . . . ?
Pt1 P1 C52 N2 2.8(13) . . . . ?
Zr3 O8 C38 C35 -164.7(9) . . . . ?
Zr3 O8 C38 O7 16(2) . . . . ?
Zr3 C41 C40 C39 -68.2(15) . . . . ?
Zr3 C39 C40 C41 68.1(16) . . . . ?
Zr2 C3 C2 C1 71.3(13) . . . . ?
Zr2 C2 C1 C1 65.4(5) . . . 7_565 ?
Zr4 O7 C38 O8 -15(3) 7_565 . . . ?
Zr4 O7 C38 C35 165.1(9) 7_565 . . . ?
Zr4 O11 C47 C48 147.7(13) . . . . ?
Zr4 O11 C47 O11 -30(3) . . . 7_565 ?
Zr4 C42 C43 C44 -65.6(4) . . . . ?
Zr4 C42 C46 C45 68.1(5) . . . . ?
Zr4 C43 C44 C45 -64.5(4) . . . . ?
Zr4 C44 C45 C46 -66.2(5) . . . . ?
Zr4 C45 C46 C42 -68.4(5) . . . . ?
Zr1 O6 C64 O6 -11(3) . . . 7_565 ?
Zr1 O6 C64 C63 165.4(13) . . . . ?
Zr1 C6 C5 C4 66.4(5) . . . . ?
Zr1 C6 C7 C8 -67.8(5) . . . . ?
Zr1 C5 C4 C8 65.3(5) . . . . ?
Zr1 C4 C8 C7 65.9(5) . . . . ?
Zr1 C8 C7 C6 67.5(5) . . . . ?
P1 C53 C58 C57 -179.7(8) . . . . ?
P08 C18 C19 C20 -178.2(10) . . . . ?
P09 C30 N4 C32 -128.1(11) . . . . ?
P09 C30 N4 C31 70.5(16) . . . . ?
P09 C17 N3 C13 -84.4(15) . . . . ?
P09 C17 N3 C16 64.7(16) . . . . ?
P09 C24 C25 C26 178.5(8) . . . . ?
C30 P09 C17 N3 -106.6(12) . . . . ?
C30 P09 C24 C29 -132.8(9) . . . . ?
C30 P09 C24 C25 48.7(9) . . . . ?
C30 N4 C31 P08 -70.4(15) . . . . ?
C32 C33 C34 C35 0.0 . . . . ?
C32 N4 C31 P08 128.9(11) . . . . ?
C33 C32 C37 C36 0.0 . . . . ?
C33 C32 N4 C30 24.2(17) . . . . ?
C33 C32 N4 C31 -175.4(12) . . . . ?
C33 C34 C35 C36 0.0 . . . . ?
C33 C34 C35 C38 176.3(12) . . . . ?
C34 C35 C36 C37 0.0 . . . . ?
C34 C35 C38 O8 158.9(12) . . . . ?
C34 C35 C38 O7 -21.6(18) . . . . ?
C35 C36 C37 C32 0.0 . . . . ?
C36 C35 C38 O8 -24.8(19) . . . . ?
C36 C35 C38 O7 154.7(12) . . . . ?
C37 C32 C33 C34 0.0 . . . . ?
C37 C32 N4 C30 -153.4(12) . . . . ?
C37 C32 N4 C31 7.0(17) . . . . ?
C10 C11 C12 C13 0.0 . . . . ?
C10 C9 O4 Zr2 151.5(9) . . . . ?
C10 C9 O5 Zr1 -149.6(10) . . . . ?
C11 C10 C15 C14 0.0 . . . . ?
C11 C10 C9 O4 176.5(10) . . . . ?
C11 C10 C9 O5 -2.2(17) . . . . ?
C11 C12 C13 C14 0.0 . . . . ?
C11 C12 C13 N3 -169.6(11) . . . . ?
C12 C13 C14 C15 0.0 . . . . ?
C12 C13 N3 C17 -5.5(17) . . . . ?
C12 C13 N3 C16 -152.5(12) . . . . ?
C13 C14 C15 C10 0.0 . . . . ?
C13 N3 C16 P08 78.6(16) . . . . ?
C14 C13 N3 C17 -175.3(11) . . . . ?
C14 C13 N3 C16 37.8(17) . . . . ?
C15 C10 C11 C12 0.0 . . . . ?
C15 C10 C9 O4 -9.0(17) . . . . ?
C15 C10 C9 O5 172.4(11) . . . . ?
C9 C10 C11 C12 174.4(11) . . . . ?
C9 C10 C15 C14 -174.6(11) . . . . ?
N4 C32 C33 C34 -177.7(11) . . . . ?
N4 C32 C37 C36 177.6(11) . . . . ?
C54 C53 C58 C57 0.0 . . . . ?
C53 P1 C59 N1 157.4(13) . . . . ?
C53 P1 C52 N2 139.1(11) . . . . ?
C53 C54 C55 C56 0.0 . . . . ?
C53 C58 C57 C56 0.0 . . . . ?
C58 C57 C56 C55 0.0 . . . . ?
C57 C56 C55 C54 0.0 . . . . ?
C55 C54 C53 P1 179.7(8) . . . . ?
C55 C54 C53 C58 0.0 . . . . ?
C17 P09 C30 N4 49.8(13) . . . . ?
C17 P09 C24 C29 -24.2(9) . . . . ?
C17 P09 C24 C25 157.3(8) . . . . ?
C17 N3 C16 P08 -69.2(15) . . . . ?
C64 C63 C62 C61 169.9(18) . . . . ?
C3 C2 C1 Zr2 -68.8(15) . . . . ?
C3 C2 C1 C1 -3.4(17) . . . 7_565 ?
C21 C22 C23 C18 0.0 . . . . ?
C22 C21 C20 C19 0.0 . . . . ?
C22 C23 C18 P08 178.3(9) . . . . ?
C22 C23 C18 C19 0.0 . . . . ?
C23 C18 C19 C20 0.0 . . . . ?
C18 P08 C31 N4 -159.5(10) . . . . ?
C18 P08 C16 N3 -136.2(10) . . . . ?
C18 C19 C20 C21 0.0 . . . . ?
C20 C21 C22 C23 0.0 . . . . ?
C42 C43 C44 Zr4 64.5(4) . . . . ?
C42 C43 C44 C45 0.0 . . . . ?
C43 C42 C46 Zr4 -68.1(5) . . . . ?
C43 C42 C46 C45 0.0 . . . . ?
C43 C44 C45 Zr4 66.2(5) . . . . ?
C43 C44 C45 C46 0.0 . . . . ?
C44 C45 C46 Zr4 68.4(5) . . . . ?
C44 C45 C46 C42 0.0 . . . . ?
C46 C42 C43 Zr4 65.6(4) . . . . ?
C46 C42 C43 C44 0.0 . . . . ?
C6 C5 C4 Zr1 -65.3(5) . . . . ?
C6 C5 C4 C8 0.0 . . . . ?
C5 C6 C7 Zr1 67.8(5) . . . . ?
C5 C6 C7 C8 0.0 . . . . ?
C5 C4 C8 Zr1 -65.9(5) . . . . ?
C5 C4 C8 C7 0.0 . . . . ?
C4 C8 C7 Zr1 -67.5(5) . . . . ?
C4 C8 C7 C6 0.0 . . . . ?
C7 C6 C5 Zr1 -66.4(5) . . . . ?
C7 C6 C5 C4 0.0 . . . . ?
C47 C48 C49 C50 179.4(18) . . . . ?
O4 C9 O5 Zr1 32(2) . . . . ?
O5 C9 O4 Zr2 -30(2) . . . . ?
N3 C13 C14 C15 169.8(11) . . . . ?
C60 N1 C59 P1 -118.0(17) . . . . ?
C60 C61 C62 C63 3(3) . . . . ?
C59 P1 C53 C54 -19.3(9) . . . . ?
C59 P1 C53 C58 160.4(8) . . . . ?
C59 P1 C52 N2 -109.0(12) . . . . ?
C59 N1 C60 C61 176.6(18) 7_565 . . . ?
C59 N1 C60 C61 -176.6(18) . . . 7_565 ?
C59 N1 C60 C61 -5(3) 7_565 . . 7_565 ?
C59 N1 C60 C61 5(3) . . . . ?
C59 N1 C59 P1 70(2) 7_565 . . . ?
C51 N2 C52 P1 -75.3(18) . . . . ?
C51 C50 C49 C48 -1(3) . . . . ?
C62 C61 C60 N1 -178.2(18) . . . . ?
C62 C61 C60 C61 3(4) . . . 7_565 ?
C62 C63 C64 O6 -2(3) 7_565 . . 7_565 ?
C62 C63 C64 O6 -178.9(18) 7_565 . . . ?
C62 C63 C64 O6 2(3) . . . . ?
C62 C63 C64 O6 178.9(18) . . . 7_565 ?
C62 C63 C62 C61 -9(3) 7_565 . . . ?
C31 P08 C18 C23 179.7(8) . . . . ?
C31 P08 C18 C19 -2.1(10) . . . . ?
C31 P08 C16 N3 114.0(11) . . . . ?
C16 P08 C18 C23 72.4(8) . . . . ?
C16 P08 C18 C19 -109.3(9) . . . . ?
C16 P08 C31 N4 -47.5(12) . . . . ?
C38 C35 C36 C37 -176.2(12) . . . . ?
C49 C48 C47 O11 0(3) . . . 7_565 ?
C49 C48 C47 O11 0(3) 7_565 . . . ?
C49 C48 C47 O11 177.8(17) 7_565 . . 7_565 ?
C49 C48 C47 O11 -177.8(17) . . . . ?
C49 C48 C49 C50 2(4) 7_565 . . . ?
C49 C50 C51 N2 -168.8(18) . . . . ?
C49 C50 C51 C50 1(3) . . . 7_565 ?
C52 P1 C53 C54 88.8(8) . . . . ?
C52 P1 C53 C58 -91.5(7) . . . . ?
C52 P1 C59 N1 47.4(15) . . . . ?
C52 N2 C51 C50 26(3) 7_565 . . 7_565 ?
C52 N2 C51 C50 164.5(16) . . . 7_565 ?
C52 N2 C51 C50 -164.5(16) 7_565 . . . ?
C52 N2 C51 C50 -26(3) . . . . ?
C52 N2 C52 P1 66(2) 7_565 . . . ?
C27 C28 C29 C24 0.0 . . . . ?
C28 C27 C26 C25 0.0 . . . . ?
C28 C29 C24 P09 -178.5(9) . . . . ?
C28 C29 C24 C25 0.0 . . . . ?
C29 C24 C25 C26 0.0 . . . . ?
C24 P09 C30 N4 163.3(11) . . . . ?
C24 P09 C17 N3 145.2(11) . . . . ?
C24 C25 C26 C27 0.0 . . . . ?
C26 C27 C28 C29 0.0 . . . . ?
C67 N7 C65 O12 171(2) . . . . ?
C67 N7 C68 C69 77(2) . . . . ?
C65 N7 C67 C66 -103(2) . . . . ?
C65 N7 C68 C69 -105(2) . . . . ?
C68 N7 C67 C66 75(2) . . . . ?
C68 N7 C65 O12 -7(4) . . . . ?
C39 C39 C40 Zr3 -67.4(5) 7_565 . . . ?
C39 C39 C40 C41 0.6(19) 7_565 . . . ?
C40 C41 C40 Zr3 67(2) 7_565 . . . ?
C40 C41 C40 C39 -1(3) 7_565 . . . ?
C2 C3 C2 Zr2 -65.7(18) 7_565 . . . ?
C2 C3 C2 C1 6(3) 7_565 . . . ?

loop_
_smtbx_masks_void_nr
_smtbx_masks_void_average_x
_smtbx_masks_void_average_y
_smtbx_masks_void_average_z
_smtbx_masks_void_volume
_smtbx_masks_void_count_electrons
_smtbx_masks_void_content
1 -0.175 -0.959 -0.212 7878.2 1596.3 '28 C5H11NO'
